data_4316885
loop_
_publ_author_name
'Jie Su'
'Yingxia Wang'
'Zheming Wang'
'Fuhui Liao'
'Jianhua Lin'

_publ_section_title
;
 PKU-10: A New 3D Open-Framework Germanate with 13-Ring Channels
;
_journal_name_full 'Inorganic Chemistry'
_journal_page_first 9765
_journal_page_last 9769
_journal_paper_doi 10.1021/ic100195r
_journal_volume 49
_journal_year 2010
_chemical_formula_sum 'C12 H45 Ge11 N3 O28'
_chemical_formula_weight 1478.00
_chemical_name_systematic
;
 ?
;
_space_group_IT_number 19
_symmetry_cell_setting orthorhombic
_symmetry_space_group_name_Hall 'P 2ac 2ab'
_symmetry_space_group_name_H-M 'P 21 21 21'
_atom_sites_solution_hydrogens geom
_atom_sites_solution_primary direct
_atom_sites_solution_secondary difmap
_audit_creation_method SHELXL-97
_cell_angle_alpha 90.00
_cell_angle_beta 90.00
_cell_angle_gamma 90.00
_cell_formula_units_Z 4
_cell_length_a 12.4827(12)
_cell_length_b 17.3115(14)
_cell_length_c 18.5392(21)
_cell_measurement_temperature 298(2)
_cell_measurement_theta_max 33.52
_cell_measurement_theta_min 1.97
_cell_volume 4006.2(7)
_computing_cell_refinement 'MSC/AFC Diffractometer Control'
_computing_data_collection 'MSC/AFC Diffractometer Control'
_computing_data_reduction 'teXsan (MSC, 1992-1997)'
_computing_molecular_graphics 'Bruker SHELXTL'
_computing_publication_material 'Bruker SHELXTL'
_computing_structure_refinement 'SHELXL-97 (Sheldrick, 1997)'
_computing_structure_solution 'Bruker SHELXTL'
_diffrn_ambient_temperature 298(2)
_diffrn_measured_fraction_theta_full 0.999
_diffrn_measured_fraction_theta_max 0.971
_diffrn_measurement_device_type 'Rigaku AFC6S'
_diffrn_measurement_method \w-2\q
_diffrn_radiation_monochromator graphite
_diffrn_radiation_source 'fine-focus sealed tube'
_diffrn_radiation_type MoK\a
_diffrn_radiation_wavelength 0.71073
_diffrn_reflns_av_R_equivalents 0.0596
_diffrn_reflns_av_sigmaI/netI 0.0813
_diffrn_reflns_limit_h_max 17
_diffrn_reflns_limit_h_min -19
_diffrn_reflns_limit_k_max 17
_diffrn_reflns_limit_k_min -26
_diffrn_reflns_limit_l_max 27
_diffrn_reflns_limit_l_min -28
_diffrn_reflns_number 38870
_diffrn_reflns_theta_full 25.00
_diffrn_reflns_theta_max 33.51
_diffrn_reflns_theta_min 1.97
_diffrn_standards_interval_count 150
_diffrn_standards_number 3
_exptl_absorpt_coefficient_mu 8.219
_exptl_absorpt_correction_T_max 0.370
_exptl_absorpt_correction_T_min 0.227
_exptl_absorpt_correction_type psi-scan
_exptl_absorpt_process_details 'teXsan (MSC, 1992-1997)'
_exptl_crystal_colour colorless
_exptl_crystal_density_diffrn 2.450
_exptl_crystal_density_method 'not measured'
_exptl_crystal_description block
_exptl_crystal_F_000 2856
_exptl_crystal_size_max 0.2
_exptl_crystal_size_mid 0.15
_exptl_crystal_size_min 0.12
_refine_diff_density_max 1.551
_refine_diff_density_min -1.029
_refine_diff_density_rms 0.200
_refine_ls_abs_structure_details 'Flack H D (1983), Acta Cryst. A39, 876-881'
_refine_ls_abs_structure_Flack 0.038(12)
_refine_ls_extinction_method none
_refine_ls_goodness_of_fit_ref 1.028
_refine_ls_hydrogen_treatment constr
_refine_ls_matrix_type full
_refine_ls_number_parameters 473
_refine_ls_number_reflns 14944
_refine_ls_number_restraints 21
_refine_ls_restrained_S_all 1.038
_refine_ls_R_factor_all 0.0578
_refine_ls_R_factor_gt 0.0455
_refine_ls_shift/su_max 0.001
_refine_ls_shift/su_mean 0.000
_refine_ls_structure_factor_coef Fsqd
_refine_ls_weighting_details 'calc w=1/[\s^2^(Fo^2^)+(0.0400P)^2^+0.0000P] where P=(Fo^2^+2Fc^2^)/3'
_refine_ls_weighting_scheme calc
_refine_ls_wR_factor_gt 0.1014
_refine_ls_wR_factor_ref 0.1067
_reflns_number_gt 12648
_reflns_number_total 14944
_reflns_threshold_expression >2sigma(I)
_cod_data_source_file ic100195r_si_002.cif
_cod_data_source_block 3
_cod_original_cell_volume 4006.2(6)
_cod_database_code 4316885

loop_
_symmetry_equiv_pos_as_xyz
'x, y, z'
'-x+1/2, -y, z+1/2'
'-x, y+1/2, -z+1/2'
'x+1/2, -y+1/2, -z'

loop_
_atom_site_label
_atom_site_type_symbol
_atom_site_fract_x
_atom_site_fract_y
_atom_site_fract_z
_atom_site_U_iso_or_equiv
_atom_site_adp_type
_atom_site_occupancy
_atom_site_symmetry_multiplicity
_atom_site_calc_flag
_atom_site_refinement_flags
_atom_site_disorder_assembly
_atom_site_disorder_group
Ge1 Ge -0.14639(4) 0.39905(3) -0.00004(3) 0.01316(10) Uani 1 1 d . . .
Ge2 Ge 0.10072(4) 0.39798(3) 0.00685(3) 0.01355(10) Uani 1 1 d . . .
Ge3 Ge 0.09391(4) 0.49393(3) 0.13736(3) 0.01228(9) Uani 1 1 d . . .
Ge4 Ge 0.13510(4) 0.64171(3) 0.04867(3) 0.01137(9) Uani 1 1 d . . .
Ge5 Ge 0.13823(4) 0.54344(3) -0.08609(3) 0.01261(10) Uani 1 1 d . . .
Ge6 Ge -0.15390(4) 0.49365(3) 0.13690(3) 0.01275(10) Uani 1 1 d . . .
Ge7 Ge -0.07978(4) 0.56962(3) -0.00788(3) 0.00922(9) Uani 1 1 d . . .
Ge8 Ge -0.20802(5) 0.72484(3) -0.01270(3) 0.01747(11) Uani 1 1 d . . .
Ge9 Ge -0.28266(5) 0.50737(4) 0.28984(3) 0.02051(12) Uani 1 1 d . . .
Ge10 Ge 0.28047(5) 0.26845(3) 0.03198(3) 0.02098(12) Uani 1 1 d . . .
Ge11 Ge 0.23327(5) 0.48709(3) -0.23368(3) 0.02051(12) Uani 1 1 d . . .
O1 O 0.0232(3) 0.49748(19) 0.03808(17) 0.0117(6) Uani 1 1 d . . .
O2 O 0.0032(3) 0.5659(2) -0.09257(19) 0.0138(7) Uani 1 1 d . . .
O3 O -0.1587(3) 0.48589(19) -0.04501(18) 0.0131(6) Uani 1 1 d . . .
O4 O -0.1761(3) 0.63638(19) -0.05161(18) 0.0129(6) Uani 1 1 d . . .
O5 O 0.2002(3) 0.5574(2) -0.1689(2) 0.0204(8) Uani 1 1 d . . .
O6 O -0.1805(3) 0.4063(2) 0.0913(2) 0.0192(8) Uani 1 1 d . . .
O7 O 0.0015(3) 0.65386(19) 0.02738(18) 0.0124(6) Uani 1 1 d . . .
O8 O 0.1622(3) 0.4459(2) -0.0678(2) 0.0199(8) Uani 1 1 d . . .
O9 O -0.2590(3) 0.5033(3) 0.19856(19) 0.0252(8) Uani 1 1 d . . .
O10 O 0.2055(3) 0.6020(2) -0.02457(19) 0.0167(7) Uani 1 1 d . . .
O11 O 0.1535(3) 0.5860(2) 0.1265(2) 0.0161(7) Uani 1 1 d . . .
O12 O 0.1702(3) 0.3071(2) -0.0095(2) 0.0243(8) Uani 1 1 d . . .
O13 O 0.3356(3) 0.5280(2) -0.2802(2) 0.0238(9) Uani 1 1 d . . .
O14 O -0.1605(3) 0.5703(2) 0.07752(19) 0.0139(7) Uani 1 1 d . . .
O15 O -0.0234(3) 0.3520(2) -0.0108(2) 0.0201(7) Uani 1 1 d . . .
O16 O -0.2347(3) 0.3325(2) -0.0394(2) 0.0203(8) Uani 1 1 d . . .
O17 O -0.0320(3) 0.4879(2) 0.18262(18) 0.0178(7) Uani 1 1 d . . .
O18 O 0.1504(3) 0.4104(2) 0.09532(19) 0.0190(7) Uani 1 1 d . . .
O19 O 0.1931(3) 0.7315(2) 0.0663(2) 0.0188(8) Uani 1 1 d . . .
O20 O -0.4219(3) 0.5090(3) 0.2951(2) 0.0315(10) Uani 1 1 d . . .
H20 H -0.4450 0.4647 0.2937 0.047 Uiso 1 1 calc R . .
O21 O -0.2253(4) 0.4268(3) 0.3286(3) 0.0388(12) Uani 1 1 d . . .
H21 H -0.2062 0.4371 0.3698 0.058 Uiso 1 1 calc R . .
O22 O -0.2244(5) 0.5945(3) 0.3175(3) 0.0468(14) Uani 1 1 d . . .
H22 H -0.2265 0.5975 0.3617 0.070 Uiso 1 1 calc R . .
O23 O 0.3001(5) 0.3016(3) 0.1193(3) 0.0461(15) Uani 1 1 d . . .
H23 H 0.2665 0.3419 0.1252 0.069 Uiso 1 1 calc R . .
O24 O 0.2781(6) 0.4022(3) -0.1920(3) 0.0592(19) Uani 1 1 d . . .
H24 H 0.2864 0.4100 -0.1487 0.089 Uiso 1 1 calc R . .
O25 O -0.0978(4) 0.7871(3) -0.0136(4) 0.0548(18) Uani 1 1 d . . .
H25 H -0.0458 0.7652 0.0040 0.082 Uiso 1 1 calc R . .
O26 O -0.2603(5) 0.7105(3) 0.0732(2) 0.0499(16) Uani 1 1 d . . .
H26 H -0.2180 0.6849 0.0972 0.075 Uiso 1 1 calc R . .
O27 O 0.1204(4) 0.4688(5) -0.2857(3) 0.063(2) Uani 1 1 d . . .
H27 H 0.0807 0.5065 -0.2848 0.095 Uiso 1 1 calc R . .
O28 O 0.3927(4) 0.2896(3) -0.0202(4) 0.0522(17) Uani 1 1 d . . .
H28 H 0.4354 0.2537 -0.0178 0.078 Uiso 1 1 calc R . .
N1 N -0.0316(6) 0.7551(3) 0.2467(3) 0.0403(15) Uani 1 1 d . . .
C1 C -0.1414(10) 0.7822(7) 0.2320(6) 0.083(4) Uani 1 1 d . . .
H1A H -0.1479 0.8355 0.2459 0.124 Uiso 1 1 calc R . .
H1B H -0.1915 0.7517 0.2591 0.124 Uiso 1 1 calc R . .
H1C H -0.1565 0.7772 0.1814 0.124 Uiso 1 1 calc R . .
C2 C -0.0233(8) 0.6753(5) 0.2201(5) 0.062(3) Uani 1 1 d . . .
H2A H -0.0512 0.6726 0.1719 0.093 Uiso 1 1 calc R . .
H2B H -0.0638 0.6417 0.2509 0.093 Uiso 1 1 calc R . .
H2C H 0.0504 0.6597 0.2200 0.093 Uiso 1 1 calc R . .
C3 C -0.0107(10) 0.7574(6) 0.3264(5) 0.076(3) Uani 1 1 d . . .
H3A H 0.0531 0.7286 0.3370 0.113 Uiso 1 1 calc R . .
H3B H -0.0703 0.7349 0.3515 0.113 Uiso 1 1 calc R . .
H3C H -0.0017 0.8100 0.3415 0.113 Uiso 1 1 calc R . .
C4 C 0.0502(12) 0.8038(9) 0.2110(9) 0.137(7) Uani 1 1 d . . .
H4A H 0.0779 0.7772 0.1696 0.206 Uiso 1 1 calc R . .
H4B H 0.1076 0.8140 0.2442 0.206 Uiso 1 1 calc R . .
H4C H 0.0184 0.8517 0.1962 0.206 Uiso 1 1 calc R . .
N2 N 0.5030(4) 0.5072(4) -0.0044(4) 0.0459(16) Uani 1 1 d . . .
C5 C 0.4078(9) 0.4982(9) 0.0391(7) 0.112(6) Uani 1 1 d . . .
H5A H 0.3954 0.5446 0.0661 0.167 Uiso 1 1 calc R . .
H5B H 0.4172 0.4557 0.0717 0.167 Uiso 1 1 calc R . .
H5C H 0.3474 0.4882 0.0083 0.167 Uiso 1 1 calc R . .
C6 C 0.5601(11) 0.4355(7) -0.0140(12) 0.163(9) Uani 1 1 d . . .
H6A H 0.5098 0.3944 -0.0219 0.244 Uiso 1 1 calc R . .
H6B H 0.6015 0.4247 0.0285 0.244 Uiso 1 1 calc R . .
H6C H 0.6069 0.4397 -0.0548 0.244 Uiso 1 1 calc R . .
C7 C 0.5782(10) 0.5653(7) 0.0190(10) 0.127(7) Uani 1 1 d . . .
H7A H 0.6460 0.5571 -0.0042 0.191 Uiso 1 1 calc R . .
H7B H 0.5872 0.5621 0.0703 0.191 Uiso 1 1 calc R . .
H7C H 0.5514 0.6156 0.0065 0.191 Uiso 1 1 calc R . .
C8 C 0.4651(13) 0.5297(12) -0.0753(9) 0.155(8) Uani 1 1 d . . .
H8A H 0.3979 0.5562 -0.0707 0.232 Uiso 1 1 calc R . .
H8B H 0.4557 0.4845 -0.1046 0.232 Uiso 1 1 calc R . .
H8C H 0.5165 0.5634 -0.0975 0.232 Uiso 1 1 calc R . .
N3 N -0.4635(6) 0.2576(4) 0.2434(4) 0.059(2) Uani 1 1 d D . .
C9 C -0.3826(12) 0.2347(10) 0.2917(8) 0.169(4) Uiso 1 1 d D . .
H9A H -0.3333 0.2010 0.2675 0.254 Uiso 1 1 calc R . .
H9B H -0.4142 0.2080 0.3318 0.254 Uiso 1 1 calc R . .
H9C H -0.3452 0.2795 0.3089 0.254 Uiso 1 1 calc R . .
C10 C -0.5030(13) 0.1969(8) 0.2018(8) 0.169(4) Uiso 1 1 d D . .
H10A H -0.4444 0.1668 0.1836 0.254 Uiso 1 1 calc R . .
H10B H -0.5437 0.2173 0.1622 0.254 Uiso 1 1 calc R . .
H10C H -0.5483 0.1647 0.2310 0.254 Uiso 1 1 calc R . .
C11 C -0.4134(13) 0.3118(9) 0.1907(8) 0.169(4) Uiso 1 1 d D . .
H11A H -0.3579 0.2855 0.1646 0.254 Uiso 1 1 calc R . .
H11B H -0.3833 0.3550 0.2161 0.254 Uiso 1 1 calc R . .
H11C H -0.4669 0.3299 0.1576 0.254 Uiso 1 1 calc R . .
C12 C -0.5390(12) 0.3061(9) 0.2745(9) 0.169(4) Uiso 1 1 d D . .
H12A H -0.5033 0.3455 0.3018 0.254 Uiso 1 1 calc R . .
H12B H -0.5846 0.2767 0.3059 0.254 Uiso 1 1 calc R . .
H12C H -0.5814 0.3296 0.2373 0.254 Uiso 1 1 calc R . .

loop_
_atom_site_aniso_label
_atom_site_aniso_U_11
_atom_site_aniso_U_22
_atom_site_aniso_U_33
_atom_site_aniso_U_23
_atom_site_aniso_U_13
_atom_site_aniso_U_12
Ge1 0.0155(2) 0.0092(2) 0.0148(2) 0.00056(18) -0.00082(19) -0.00170(17)
Ge2 0.0151(2) 0.0117(2) 0.0139(2) 0.00081(19) -0.00074(18) 0.00024(17)
Ge3 0.0144(2) 0.0106(2) 0.0118(2) 0.00132(18) -0.00225(17) 0.00004(18)
Ge4 0.0119(2) 0.0098(2) 0.0124(2) -0.00009(17) 0.00004(18) -0.00225(17)
Ge5 0.0129(2) 0.0130(2) 0.0119(2) -0.00140(18) 0.00279(18) 0.00041(18)
Ge6 0.0140(2) 0.0141(2) 0.0102(2) 0.00212(18) 0.00144(17) -0.00046(18)
Ge7 0.0102(2) 0.0083(2) 0.0092(2) 0.00043(17) -0.00012(16) 0.00035(15)
Ge8 0.0227(3) 0.0106(2) 0.0191(3) -0.0025(2) -0.0060(2) 0.00565(19)
Ge9 0.0196(3) 0.0259(3) 0.0160(2) 0.0032(2) 0.0053(2) 0.0008(2)
Ge10 0.0202(3) 0.0136(3) 0.0292(3) 0.0001(2) 0.0004(2) 0.0042(2)
Ge11 0.0242(3) 0.0203(3) 0.0170(3) -0.0035(2) 0.0073(2) -0.0032(2)
O1 0.0131(14) 0.0114(15) 0.0107(14) 0.0018(12) 0.0002(12) 0.0011(12)
O2 0.0120(15) 0.0191(17) 0.0104(15) -0.0004(13) -0.0004(11) 0.0004(12)
O3 0.0159(16) 0.0081(15) 0.0154(16) 0.0029(12) -0.0008(12) -0.0010(12)
O4 0.0154(16) 0.0092(15) 0.0142(16) -0.0010(13) -0.0031(12) 0.0053(12)
O5 0.030(2) 0.0148(18) 0.0169(18) -0.0020(14) 0.0131(15) 0.0020(15)
O6 0.031(2) 0.0131(17) 0.0132(16) 0.0027(14) 0.0019(15) -0.0092(15)
O7 0.0122(15) 0.0115(15) 0.0134(16) 0.0002(12) -0.0017(12) -0.0003(11)
O8 0.022(2) 0.0174(19) 0.0198(18) 0.0006(14) 0.0102(14) 0.0040(14)
O9 0.0193(18) 0.045(3) 0.0115(16) 0.0039(16) 0.0053(13) -0.0009(18)
O10 0.0153(16) 0.0173(17) 0.0176(17) -0.0046(14) 0.0030(13) -0.0030(13)
O11 0.0174(17) 0.0135(17) 0.0175(17) 0.0032(13) -0.0049(13) -0.0029(13)
O12 0.030(2) 0.0195(19) 0.0230(19) -0.0059(16) -0.0056(16) 0.0121(16)
O13 0.025(2) 0.026(2) 0.0208(19) -0.0086(16) 0.0118(15) -0.0089(16)
O14 0.0148(16) 0.0128(16) 0.0140(16) 0.0025(13) 0.0041(12) 0.0021(12)
O15 0.0158(17) 0.0123(16) 0.032(2) -0.0045(15) -0.0006(16) -0.0011(13)
O16 0.0231(19) 0.0119(17) 0.026(2) 0.0006(14) -0.0065(16) -0.0078(14)
O17 0.0166(16) 0.026(2) 0.0111(15) 0.0032(14) 0.0003(13) 0.0014(15)
O18 0.0241(19) 0.0172(18) 0.0156(16) -0.0010(14) -0.0041(14) 0.0105(14)
O19 0.0243(19) 0.0120(17) 0.0201(18) -0.0028(14) 0.0092(14) -0.0108(14)
O20 0.022(2) 0.048(3) 0.024(2) 0.012(2) 0.0062(17) 0.002(2)
O21 0.036(3) 0.045(3) 0.035(3) 0.018(2) 0.013(2) 0.016(2)
O22 0.064(4) 0.044(3) 0.032(3) -0.013(2) 0.019(3) -0.024(3)
O23 0.060(4) 0.040(3) 0.039(3) -0.015(2) -0.026(3) 0.027(3)
O24 0.114(6) 0.024(3) 0.039(3) 0.006(2) 0.033(4) 0.023(3)
O25 0.030(3) 0.019(2) 0.116(6) -0.011(3) -0.031(3) 0.0048(18)
O26 0.095(5) 0.035(3) 0.020(2) 0.0001(19) 0.008(3) 0.036(3)
O27 0.030(3) 0.114(6) 0.046(3) -0.040(4) 0.000(3) -0.021(3)
O28 0.033(3) 0.028(3) 0.096(5) 0.024(3) 0.027(3) 0.004(2)
N1 0.047(4) 0.034(3) 0.039(3) -0.014(3) 0.013(3) -0.004(3)
C1 0.093(9) 0.090(8) 0.065(7) -0.020(6) -0.011(6) 0.038(7)
C2 0.074(7) 0.049(5) 0.062(6) -0.026(4) 0.004(5) 0.013(5)
C3 0.120(10) 0.070(7) 0.037(5) -0.013(5) 0.005(6) 0.025(7)
C4 0.121(13) 0.110(12) 0.181(17) -0.013(11) 0.066(12) -0.068(11)
N2 0.021(2) 0.044(4) 0.073(5) 0.000(3) 0.010(3) 0.001(2)
C5 0.048(6) 0.187(15) 0.100(10) 0.034(11) 0.031(6) 0.047(9)
C6 0.065(8) 0.050(8) 0.37(3) -0.036(12) 0.026(13) 0.016(6)
C7 0.062(7) 0.058(7) 0.26(2) -0.038(10) -0.061(10) -0.010(6)
C8 0.116(15) 0.23(2) 0.114(14) 0.011(15) 0.038(11) 0.036(15)
N3 0.052(4) 0.052(4) 0.073(5) -0.029(4) -0.027(4) 0.022(4)

loop_
_atom_type_symbol
_atom_type_description
_atom_type_scat_dispersion_real
_atom_type_scat_dispersion_imag
_atom_type_scat_source
C C 0.0033 0.0016 'International Tables Vol C Tables 4.2.6.8 and 6.1.1.4'
H H 0.0000 0.0000 'International Tables Vol C Tables 4.2.6.8 and 6.1.1.4'
N N 0.0061 0.0033 'International Tables Vol C Tables 4.2.6.8 and 6.1.1.4'
O O 0.0106 0.0060 'International Tables Vol C Tables 4.2.6.8 and 6.1.1.4'
Ge Ge 0.1547 1.8001 'International Tables Vol C Tables 4.2.6.8 and 6.1.1.4'

loop_
_geom_angle_atom_site_label_1
_geom_angle_atom_site_label_2
_geom_angle_atom_site_label_3
_geom_angle
_geom_angle_site_symmetry_1
_geom_angle_site_symmetry_3
_geom_angle_publ_flag
O3 Ge1 O15 115.36(17) . . ?
O3 Ge1 O6 112.51(17) . . ?
O15 Ge1 O6 110.95(19) . . ?
O3 Ge1 O16 108.42(17) . . ?
O15 Ge1 O16 101.42(18) . . ?
O6 Ge1 O16 107.25(18) . . ?
O18 Ge2 O15 122.23(19) . . ?
O18 Ge2 O8 120.79(19) . . ?
O15 Ge2 O8 116.15(19) . . ?
O18 Ge2 O12 95.30(17) . . ?
O15 Ge2 O12 89.83(18) . . ?
O8 Ge2 O12 93.87(18) . . ?
O18 Ge2 O1 78.59(15) . . ?
O15 Ge2 O1 90.99(15) . . ?
O8 Ge2 O1 91.79(15) . . ?
O12 Ge2 O1 173.24(16) . . ?
O11 Ge3 O17 118.45(17) . . ?
O11 Ge3 O18 120.81(18) . . ?
O17 Ge3 O18 120.36(18) . . ?
O11 Ge3 O13 94.65(17) . 2_565 ?
O17 Ge3 O13 91.11(18) . 2_565 ?
O18 Ge3 O13 90.36(18) . 2_565 ?
O11 Ge3 O1 92.96(15) . . ?
O17 Ge3 O1 92.58(15) . . ?
O18 Ge3 O1 78.58(15) . . ?
O13 Ge3 O1 168.72(17) 2_565 . ?
O7 Ge4 O19 109.59(18) . . ?
O7 Ge4 O11 112.50(17) . . ?
O19 Ge4 O11 106.36(17) . . ?
O7 Ge4 O10 110.74(16) . . ?
O19 Ge4 O10 106.59(17) . . ?
O11 Ge4 O10 110.79(18) . . ?
O2 Ge5 O5 109.90(18) . . ?
O2 Ge5 O10 112.56(17) . . ?
O5 Ge5 O10 106.44(18) . . ?
O2 Ge5 O8 113.38(18) . . ?
O5 Ge5 O8 103.27(17) . . ?
O10 Ge5 O8 110.67(19) . . ?
O14 Ge6 O17 113.26(17) . . ?
O14 Ge6 O9 107.91(18) . . ?
O17 Ge6 O9 110.02(17) . . ?
O14 Ge6 O6 110.14(17) . . ?
O17 Ge6 O6 110.40(18) . . ?
O9 Ge6 O6 104.7(2) . . ?
O4 Ge7 O14 90.95(15) . . ?
O4 Ge7 O2 90.77(15) . . ?
O14 Ge7 O2 178.16(16) . . ?
O4 Ge7 O3 88.90(15) . . ?
O14 Ge7 O3 91.88(15) . . ?
O2 Ge7 O3 87.52(15) . . ?
O4 Ge7 O7 91.06(15) . . ?
O14 Ge7 O7 89.51(15) . . ?
O2 Ge7 O7 91.09(15) . . ?
O3 Ge7 O7 178.61(15) . . ?
O4 Ge7 O1 179.43(15) . . ?
O14 Ge7 O1 89.40(14) . . ?
O2 Ge7 O1 88.87(14) . . ?
O3 Ge7 O1 90.65(14) . . ?
O7 Ge7 O1 89.38(14) . . ?
O26 Ge8 O4 109.9(2) . . ?
O26 Ge8 O25 113.1(3) . . ?
O4 Ge8 O25 111.0(2) . . ?
O26 Ge8 O19 108.5(2) . 4_465 ?
O4 Ge8 O19 107.77(16) . 4_465 ?
O25 Ge8 O19 106.4(2) . 4_465 ?
O9 Ge9 O21 107.8(2) . . ?
O9 Ge9 O20 103.1(2) . . ?
O21 Ge9 O20 113.9(2) . . ?
O9 Ge9 O22 104.6(2) . . ?
O21 Ge9 O22 113.7(3) . . ?
O20 Ge9 O22 112.6(3) . . ?
O12 Ge10 O23 113.8(2) . . ?
O12 Ge10 O28 108.3(2) . . ?
O23 Ge10 O28 109.6(3) . . ?
O12 Ge10 O16 109.6(2) . 4 ?
O23 Ge10 O16 105.7(2) . 4 ?
O28 Ge10 O16 109.7(2) . 4 ?
O13 Ge11 O27 113.9(3) . . ?
O13 Ge11 O24 109.5(3) . . ?
O27 Ge11 O24 110.6(4) . . ?
O13 Ge11 O5 103.58(18) . . ?
O27 Ge11 O5 108.4(3) . . ?
O24 Ge11 O5 110.8(2) . . ?
Ge7 O1 Ge3 133.31(17) . . ?
Ge7 O1 Ge2 135.25(17) . . ?
Ge3 O1 Ge2 91.44(13) . . ?
Ge5 O2 Ge7 119.00(19) . . ?
Ge1 O3 Ge7 116.60(18) . . ?
Ge8 O4 Ge7 121.05(19) . . ?
Ge5 O5 Ge11 127.7(2) . . ?
Ge1 O6 Ge6 118.7(2) . . ?
Ge4 O7 Ge7 120.19(18) . . ?
Ge5 O8 Ge2 121.7(2) . . ?
Ge9 O9 Ge6 140.9(2) . . ?
Ge5 O10 Ge4 119.5(2) . . ?
Ge4 O11 Ge3 122.4(2) . . ?
Ge10 O12 Ge2 130.2(2) . . ?
Ge11 O13 Ge3 135.3(2) . 2_564 ?
Ge6 O14 Ge7 120.49(19) . . ?
Ge1 O15 Ge2 122.4(2) . . ?
Ge1 O16 Ge10 123.5(2) . 4_455 ?
Ge6 O17 Ge3 122.43(19) . . ?
Ge2 O18 Ge3 111.38(19) . . ?
Ge4 O19 Ge8 124.7(2) . 4_565 ?
C2 N1 C1 107.6(8) . . ?
C2 N1 C4 109.7(9) . . ?
C1 N1 C4 112.3(10) . . ?
C2 N1 C3 110.0(7) . . ?
C1 N1 C3 109.6(7) . . ?
C4 N1 C3 107.7(9) . . ?
C6 N2 C7 108.5(8) . . ?
C6 N2 C5 112.5(10) . . ?
C7 N2 C5 116.2(11) . . ?
C6 N2 C8 106.4(12) . . ?
C7 N2 C8 107.3(11) . . ?
C5 N2 C8 105.4(9) . . ?
C12 N3 C10 116.4(9) . . ?
C12 N3 C9 113.2(9) . . ?
C10 N3 C9 113.2(9) . . ?
C12 N3 C11 100.1(8) . . ?
C10 N3 C11 105.1(9) . . ?
C9 N3 C11 107.1(9) . . ?

loop_
_geom_bond_atom_site_label_1
_geom_bond_atom_site_label_2
_geom_bond_distance
_geom_bond_site_symmetry_2
_geom_bond_publ_flag
Ge1 O3 1.726(3) . ?
Ge1 O15 1.750(4) . ?
Ge1 O6 1.750(4) . ?
Ge1 O16 1.753(4) . ?
Ge2 O18 1.767(4) . ?
Ge2 O15 1.772(4) . ?
Ge2 O8 1.788(4) . ?
Ge2 O12 1.822(4) . ?
Ge2 O1 2.059(3) . ?
Ge3 O11 1.770(4) . ?
Ge3 O17 1.784(4) . ?
Ge3 O18 1.788(4) . ?
Ge3 O13 1.803(4) 2_565 ?
Ge3 O1 2.042(3) . ?
Ge4 O7 1.726(3) . ?
Ge4 O19 1.745(4) . ?
Ge4 O11 1.750(4) . ?
Ge4 O10 1.758(4) . ?
Ge5 O2 1.734(3) . ?
Ge5 O5 1.737(4) . ?
Ge5 O10 1.742(4) . ?
Ge5 O8 1.748(4) . ?
Ge6 O14 1.726(3) . ?
Ge6 O17 1.745(4) . ?
Ge6 O9 1.748(4) . ?
Ge6 O6 1.764(4) . ?
Ge7 O4 1.855(3) . ?
Ge7 O14 1.877(3) . ?
Ge7 O2 1.882(3) . ?
Ge7 O3 1.883(3) . ?
Ge7 O7 1.893(3) . ?
Ge7 O1 1.984(3) . ?
Ge8 O26 1.738(5) . ?
Ge8 O4 1.739(3) . ?
Ge8 O25 1.749(5) . ?
Ge8 O19 1.756(3) 4_465 ?
Ge9 O9 1.719(4) . ?
Ge9 O21 1.724(5) . ?
Ge9 O20 1.741(4) . ?
Ge9 O22 1.752(5) . ?
Ge10 O12 1.713(4) . ?
Ge10 O23 1.735(5) . ?
Ge10 O28 1.741(5) . ?
Ge10 O16 1.763(4) 4 ?
Ge11 O13 1.696(4) . ?
Ge11 O27 1.737(5) . ?
Ge11 O24 1.752(5) . ?
Ge11 O5 1.759(4) . ?
N1 C2 1.471(9) . ?
N1 C1 1.474(13) . ?
N1 C4 1.479(13) . ?
N1 C3 1.501(11) . ?
N2 C6 1.441(12) . ?
N2 C7 1.444(12) . ?
N2 C5 1.446(11) . ?
N2 C8 1.450(18) . ?
N3 C12 1.388(13) . ?
N3 C10 1.395(13) . ?
N3 C9 1.406(13) . ?
N3 C11 1.493(13) . ?
